data_7101459
loop_
_publ_author_name
'A. Blake'
'David Allan'
'Deguang Huang'
'Timothy J. Prior'
'M. Schroder'

_publ_section_title
;
High pressure co-ordination chemistry of a palladium
thioether complex: pressure versus electrons
;
_journal_issue 39
_journal_name_full 'Chemical Communications'
_journal_paper_doi 10.1039/b606736k
_journal_year 2006
_chemical_formula_moiety 'C6 H12 Cl2 Pd S3'
_chemical_formula_sum 'C6 H12 Cl2 Pd S3'
_chemical_formula_weight 357.64
_chemical_name_systematic
;
?
;
_space_group_IT_number 19
_symmetry_cell_setting orthorhombic
_symmetry_space_group_name_Hall 'P 2ac 2ab'
_symmetry_space_group_name_H-M 'P 21 21 21'
_atom_sites_solution_hydrogens geom
_atom_sites_solution_primary direct
_atom_sites_solution_secondary difmap
_audit_creation_method 'enCIFer editing of SHELXL97 CIF output'
_cell_angle_alpha 90.00
_cell_angle_beta 90.00
_cell_angle_gamma 90.00
_cell_formula_units_Z 4
_cell_length_a 7.2357(9)
_cell_length_b 11.8141(12)
_cell_length_c 11.692(3)
_cell_measurement_pressure 2350000
_cell_measurement_reflns_used 733
_cell_measurement_temperature 298(2)
_cell_measurement_theta_max 24.4
_cell_measurement_theta_min 3.9
_cell_volume 999.5(3)
_computing_cell_refinement 'Bruker SAINT (Bruker, 2004)'
_computing_data_collection 'Bruker APEX2 (Bruker, 2004)'
_computing_data_reduction 'Bruker SAINT'
_computing_molecular_graphics 'PLATON (Spek, 2003)'
_computing_publication_material 'enCIFer (Allen et al., 2004); PLATON'
_computing_structure_refinement 'SHELXL97 (Sheldrick, 1998)'
_computing_structure_solution 'SHELXS97 (Sheldrick, 1990)'
_diffrn_ambient_pressure 2350000
_diffrn_ambient_temperature 298(2)
_diffrn_measured_fraction_theta_full 0.446
_diffrn_measured_fraction_theta_max 0.446
_diffrn_measurement_device_type 'Bruker APEXII CCD area detector'
_diffrn_measurement_method omega
_diffrn_radiation_monochromator 'silicon (111)'
_diffrn_radiation_source 'Daresbury SRS Station 16.2 SMX'
_diffrn_radiation_type synchrotron
_diffrn_radiation_wavelength 0.84060
_diffrn_reflns_av_R_equivalents 0.062
_diffrn_reflns_av_sigmaI/netI 0.061
_diffrn_reflns_limit_h_max 7
_diffrn_reflns_limit_h_min -7
_diffrn_reflns_limit_k_max 12
_diffrn_reflns_limit_k_min -12
_diffrn_reflns_limit_l_max 5
_diffrn_reflns_limit_l_min -5
_diffrn_reflns_number 2181
_diffrn_reflns_theta_full 26.77
_diffrn_reflns_theta_max 26.77
_diffrn_reflns_theta_min 3.91
_diffrn_standards_decay_% 0
_diffrn_standards_number 0
_exptl_absorpt_coefficient_mu 2.957
_exptl_absorpt_correction_T_max 1.000
_exptl_absorpt_correction_T_min 0.388
_exptl_absorpt_correction_type multi-scan
_exptl_absorpt_process_details '(SADABS; Bruker, 2004)'
_exptl_crystal_colour orange
_exptl_crystal_density_diffrn 2.377
_exptl_crystal_density_method 'not measured'
_exptl_crystal_description tablet
_exptl_crystal_F_000 704
_exptl_crystal_size_max 0.15
_exptl_crystal_size_mid 0.10
_exptl_crystal_size_min 0.05
_refine_diff_density_max 0.53
_refine_diff_density_min -0.58
_refine_diff_density_rms 0.13
_refine_ls_abs_structure_details 'Flack H D (1983), Acta Cryst. A39, 876-881'
_refine_ls_abs_structure_Flack 0.00(14)
_refine_ls_extinction_method none
_refine_ls_goodness_of_fit_ref 1.14
_refine_ls_hydrogen_treatment constr
_refine_ls_matrix_type full
_refine_ls_number_parameters 79
_refine_ls_number_reflns 543
_refine_ls_number_restraints 15
_refine_ls_restrained_S_all 1.13
_refine_ls_R_factor_all 0.0404
_refine_ls_R_factor_gt 0.0360
_refine_ls_shift/su_max 0.001
_refine_ls_shift/su_mean 0.000
_refine_ls_structure_factor_coef Fsqd
_refine_ls_weighting_details 'calc w=1/[\s^2^(Fo^2^)+(0.034P)^2^+2.05P] where P=(Fo^2^+2Fc^2^)/3'
_refine_ls_weighting_scheme calc
_refine_ls_wR_factor_gt 0.0789
_refine_ls_wR_factor_ref 0.0842
_reflns_number_gt 507
_reflns_number_total 543
_reflns_threshold_expression >2sigma(I)
_cod_data_source_file b606736k.txt
_cod_database_code 7101459

loop_
_symmetry_equiv_pos_as_xyz
'x, y, z'
'-x+1/2, -y, z+1/2'
'x+1/2, -y+1/2, -z'
'-x, y+1/2, -z+1/2'

loop_
_atom_site_label
_atom_site_type_symbol
_atom_site_fract_x
_atom_site_fract_y
_atom_site_fract_z
_atom_site_U_iso_or_equiv
_atom_site_adp_type
_atom_site_occupancy
_atom_site_symmetry_multiplicity
_atom_site_calc_flag
_atom_site_refinement_flags
Pd Pd 0.18257(15) 0.13568(7) 0.3736(2) 0.0178(11) Uani 1 1 d U
Cl1 Cl 0.0320(6) 0.0031(3) 0.4883(7) 0.032(2) Uani 1 1 d U
Cl2 Cl 0.4218(5) 0.0142(3) 0.3219(8) 0.032(4) Uani 1 1 d U
S1 S -0.0372(5) 0.1555(3) 0.1512(9) 0.021(2) Uani 1 1 d U
C2 C -0.182(2) 0.2634(10) 0.209(3) 0.017(4) Uiso 1 1 d U
H2A H -0.1246 0.3363 0.1951 0.021 Uiso 1 1 calc R
H2B H -0.2990 0.2624 0.1687 0.021 Uiso 1 1 calc R
C3 C -0.2204(19) 0.2522(11) 0.338(4) 0.023(4) Uiso 1 1 d U
H3A H -0.2817 0.1803 0.3508 0.027 Uiso 1 1 calc R
H3B H -0.3068 0.3113 0.3596 0.027 Uiso 1 1 calc R
S4 S -0.0284(5) 0.2598(3) 0.4324(7) 0.014(3) Uani 1 1 d U
C5 C 0.073(2) 0.3963(10) 0.399(3) 0.019(4) Uiso 1 1 d U
H5A H -0.0277 0.4499 0.3889 0.023 Uiso 1 1 calc R
H5B H 0.1431 0.4208 0.4648 0.023 Uiso 1 1 calc R
C6 C 0.191(2) 0.4049(9) 0.300(3) 0.012(4) Uiso 1 1 d U
H6A H 0.2702 0.4707 0.3080 0.014 Uiso 1 1 calc R
H6B H 0.1160 0.4150 0.2322 0.014 Uiso 1 1 calc R
S7 S 0.3331(6) 0.2784(3) 0.2842(8) 0.025(3) Uani 1 1 d U
C8 C 0.3274(19) 0.2433(12) 0.139(3) 0.020(4) Uiso 1 1 d U
H8A H 0.3982 0.3002 0.0979 0.024 Uiso 1 1 calc R
H8C H 0.3925 0.1720 0.1295 0.024 Uiso 1 1 calc R
C9 C 0.1393(17) 0.2316(11) 0.078(3) 0.025(5) Uiso 1 1 d U
H9C H 0.1602 0.1948 0.0045 0.030 Uiso 1 1 calc R
H9A H 0.0933 0.3071 0.0616 0.030 Uiso 1 1 calc R

loop_
_atom_site_aniso_label
_atom_site_aniso_U_11
_atom_site_aniso_U_22
_atom_site_aniso_U_33
_atom_site_aniso_U_23
_atom_site_aniso_U_13
_atom_site_aniso_U_12
Pd 0.0095(7) 0.0109(5) 0.033(3) 0.0003(9) 0.0008(12) 0.0027(5)
Cl1 0.038(3) 0.0181(17) 0.038(8) 0.006(3) 0.008(3) 0.0002(18)
Cl2 0.023(2) 0.0194(17) 0.053(12) -0.002(3) 0.009(3) 0.0092(14)
S1 0.018(2) 0.0245(19) 0.021(6) -0.003(3) 0.008(4) -0.0062(15)
S4 0.012(2) 0.0142(16) 0.018(8) 0.002(3) -0.006(3) 0.0016(14)
S7 0.008(2) 0.0148(17) 0.052(11) 0.001(3) 0.001(3) 0.0002(15)

loop_
_atom_type_symbol
_atom_type_description
_atom_type_scat_dispersion_real
_atom_type_scat_dispersion_imag
_atom_type_scat_source
C C 0.0033 0.0016 'International Tables Vol C Tables 4.2.6.8 and 6.1.1.4'
H H 0.0000 0.0000 'International Tables Vol C Tables 4.2.6.8 and 6.1.1.4'
S S 0.1246 0.1234 'International Tables Vol C Tables 4.2.6.8 and 6.1.1.4'
Cl Cl 0.1484 0.1585 'International Tables Vol C Tables 4.2.6.8 and 6.1.1.4'
Pd Pd -0.9988 1.0072 'International Tables Vol C Tables 4.2.6.8 and 6.1.1.4'

loop_
_geom_angle_atom_site_label_1
_geom_angle_atom_site_label_2
_geom_angle_atom_site_label_3
_geom_angle
_geom_angle_site_symmetry_3
S4 Pd S7 88.95(17) .
S4 Pd Cl2 175.0(2) .
S7 Pd Cl2 88.94(18) .
S4 Pd Cl1 86.83(18) .
S7 Pd Cl1 172.2(3) .
Cl2 Pd Cl1 94.73(18) .
S4 Pd S1 81.7(2) .
S7 Pd S1 78.5(2) .
Cl2 Pd S1 102.3(2) .
Cl1 Pd S1 107.31(19) .
S4 Pd S4 88.63(12) 3_556
S7 Pd S4 74.7(2) 3_556
Cl2 Pd S4 86.47(19) 3_556
Cl1 Pd S4 98.7(2) 3_556
S1 Pd S4 151.58(12) 3_556
C2 S1 C9 104.1(9) .
C2 S1 Pd 92.1(10) .
C9 S1 Pd 94.4(10) .
C3 C2 S1 114.6(14) .
C3 C2 H2A 108.6 .
S1 C2 H2A 108.6 .
C3 C2 H2B 108.6 .
S1 C2 H2B 108.6 .
H2A C2 H2B 107.6 .
C2 C3 S4 117.6(13) .
C2 C3 H3A 107.9 .
S4 C3 H3A 107.9 .
C2 C3 H3B 107.9 .
S4 C3 H3B 107.9 .
H3A C3 H3B 107.2 .
C3 S4 C5 103.1(12) .
C3 S4 Pd 108.1(9) .
C5 S4 Pd 104.0(7) .
C6 C5 S4 118.4(16) .
C6 C5 H5A 107.7 .
S4 C5 H5A 107.7 .
C6 C5 H5B 107.7 .
S4 C5 H5B 107.7 .
H5A C5 H5B 107.1 .
C5 C6 S7 111.1(14) .
C5 C6 H6A 109.4 .
S7 C6 H6A 109.4 .
C5 C6 H6B 109.4 .
S7 C6 H6B 109.4 .
H6A C6 H6B 108.0 .
C8 S7 C6 106.3(12) .
C8 S7 Pd 105.1(6) .
C6 S7 Pd 107.0(7) .
C9 C8 S7 119.4(19) .
C9 C8 H8A 107.5 .
S7 C8 H8A 107.5 .
C9 C8 H8C 107.5 .
S7 C8 H8C 107.5 .
H8A C8 H8C 107.0 .
C8 C9 S1 117(2) .
C8 C9 H9C 108.1 .
S1 C9 H9C 108.1 .
C8 C9 H9A 108.1 .
S1 C9 H9A 108.1 .
H9C C9 H9A 107.3 .

loop_
_geom_bond_atom_site_label_1
_geom_bond_atom_site_label_2
_geom_bond_distance
_geom_bond_site_symmetry_2
Pd S4 2.226(4) .
Pd S7 2.263(6) .
Pd Cl2 2.329(4) .
Pd Cl1 2.333(6) .
Pd S1 3.058(9) .
Pd S4 3.323(7) 3_556
S1 C2 1.783(18) .
S1 C9 1.78(2) .
C2 C3 1.54(5) .
C2 H2A 0.9700 .
C2 H2B 0.9700 .
C3 S4 1.78(3) .
C3 H3A 0.9700 .
C3 H3B 0.9700 .
S4 C5 1.814(14) .
C5 C6 1.44(4) .
C5 H5A 0.9700 .
C5 H5B 0.9700 .
C6 S7 1.824(12) .
C6 H6A 0.9700 .
C6 H6B 0.9700 .
S7 C8 1.75(4) .
C8 C9 1.54(3) .
C8 H8A 0.9700 .
C8 H8C 0.9700 .
C9 H9C 0.9700 .
C9 H9A 0.9700 .

loop_
_geom_torsion_atom_site_label_1
_geom_torsion_atom_site_label_2
_geom_torsion_atom_site_label_3
_geom_torsion_atom_site_label_4
_geom_torsion
C9 S1 C2 C3 -128.1(16)
S1 C2 C3 S4 61.8(15)
C2 C3 S4 C5 57.3(16)
C3 S4 C5 C6 -81(2)
S4 C5 C6 S7 -38(3)
C5 C6 S7 C8 136.2(19)
C6 S7 C8 C9 -52.0(14)
S7 C8 C9 S1 -44.3(17)
C2 S1 C9 C8 101.2(17)
